data_7705665
loop_
_publ_author_name
'Prasad, Thazhe Kootteri'
'Suh, Myunghyun Paik'

_publ_section_title
;
 Synthesis of multifunctional metal-organic frameworks and tuning the
 functionalities with pendant ligands.
;
_journal_issue 42
_journal_name_full 'Dalton transactions (Cambridge, England : 2003)'
_journal_page_first 15034
_journal_page_last 15040
_journal_paper_doi 10.1039/d0dt03012k
_journal_volume 49
_journal_year 2020
_chemical_compound_source 'Solvothermal synthesis'
_chemical_formula_sum 'C288 H240 O104 Zn32'
_chemical_formula_weight 7456.63
_chemical_properties_physical Air-sensitive,Moisture-sensitive
_space_group_crystal_system cubic
_space_group_IT_number 203
_space_group_name_Hall '-F 2uv 2vw 3'
_space_group_name_H-M_alt 'F d -3 :2'
_audit_creation_method SHELXL-2013
_audit_update_record
;
2020-06-22 deposited with the CCDC.	2020-10-06 downloaded from the CCDC.
;
_cell_angle_alpha 90
_cell_angle_beta 90
_cell_angle_gamma 90
_cell_formula_units_Z 2
_cell_length_a 30.222(10)
_cell_length_b 30.222(10)
_cell_length_c 30.222(10)
_cell_measurement_reflns_used 53745
_cell_measurement_temperature 293(2)
_cell_measurement_theta_max 22.922
_cell_measurement_theta_min 1.149
_cell_volume 27604(16)
_computing_cell_refinement HKL3000sm
_computing_data_collection 'ADSC Q210 ADX program'
_computing_data_reduction HKL3000sm
_computing_molecular_graphics 'Mercury (Bruno, et.al., 2002)'
_computing_publication_material 'WinGX (Farrugia, 2012)'
_computing_structure_refinement 'SHELXL-2013 (Sheldrick, 2013)'
_computing_structure_solution 'SHELXL-2013 (Sheldrick, 2013)'
_diffrn_ambient_temperature 293(2)
_diffrn_measured_fraction_theta_full 0.702
_diffrn_measured_fraction_theta_max 0.878
_diffrn_measurement.details ' 1.00 degrees, 1.0 sec, detector distance 100.00 mm'

_diffrn_measurement_device_type 'ADSC Quantum-210 detector '
_diffrn_measurement_method 'omega scan'
_diffrn_radiation_monochromator 'silicon (111) double crystal monochromator'
_diffrn_radiation_type synchrotron
_diffrn_radiation_wavelength 0.700
_diffrn_reflns_av_R_equivalents 0.0072
_diffrn_reflns_av_unetI/netI 0.0114
_diffrn_reflns_Laue_measured_fraction_full 0.702
_diffrn_reflns_Laue_measured_fraction_max 0.878
_diffrn_reflns_limit_h_max 33
_diffrn_reflns_limit_h_min -33
_diffrn_reflns_limit_k_max 23
_diffrn_reflns_limit_k_min -23
_diffrn_reflns_limit_l_max 22
_diffrn_reflns_limit_l_min -22
_diffrn_reflns_number 2795
_diffrn_reflns_point_group_measured_fraction_full 0.702
_diffrn_reflns_point_group_measured_fraction_max 0.878
_diffrn_reflns_theta_full 24.835
_diffrn_reflns_theta_max 22.922
_diffrn_reflns_theta_min 1.149
_diffrn_source 'PLSII 2D bending magnet'
_exptl_absorpt_coefficient_mu 1.408
_exptl_absorpt_correction_T_max 0.066
_exptl_absorpt_correction_T_min 0
_exptl_absorpt_correction_type multi-scan
_exptl_absorpt_process_details 'HKL3000 Scalepack'
_exptl_crystal_colour 'pale yellow'
_exptl_crystal_density_diffrn 0.897
_exptl_crystal_description cubic
_exptl_crystal_F_000 7520
_exptl_crystal_preparation Luminescent
_exptl_crystal_size_max 0.2
_exptl_crystal_size_mid 0.2
_exptl_crystal_size_min 0.2
_refine_diff_density_max 0.552
_refine_diff_density_min -0.343
_refine_diff_density_rms 0.064
_refine_ls_extinction_coef 0.0010(5)
_refine_ls_extinction_expression Fc^*^=kFc[1+0.001xFc^2^\l^3^/sin(2\q)]^-1/4^
_refine_ls_extinction_method SHELXL
_refine_ls_goodness_of_fit_ref 1.435
_refine_ls_hydrogen_treatment undef
_refine_ls_matrix_type full
_refine_ls_number_parameters 36
_refine_ls_number_reflns 1473
_refine_ls_number_restraints 0
_refine_ls_restrained_S_all 1.435
_refine_ls_R_factor_all 0.1224
_refine_ls_R_factor_gt 0.1054
_refine_ls_shift/su_max 0.001
_refine_ls_shift/su_mean 0.000
_refine_ls_structure_factor_coef Fsqd
_refine_ls_weighting_details 'w=1/[\s^2^(Fo^2^)+(0.2000P)^2^] where P=(Fo^2^+2Fc^2^)/3'
_refine_ls_weighting_scheme calc
_refine_ls_wR_factor_gt 0.3617
_refine_ls_wR_factor_ref 0.3864
_reflns_Friedel_coverage 0.000
_reflns_number_gt 846
_reflns_number_total 1473
_reflns_threshold_expression 'I > 2\s(I)'
_cod_data_source_file d0dt03012k2.cif
_cod_data_source_block SNU-173
_cod_depositor_comments 'Adding full bibliography for 7705661--7705665.cif.'
_cod_original_cell_volume 27604(27)
_cod_original_sg_symbol_H-M 'F d -3'
_cod_database_code 7705665
_shelx_space_group_comment
;
The symmetry employed for this shelxl refinement is uniquely defined
by the following loop, which should always be used as a source of
symmetry information in preference to the above space-group names.
They are only intended as comments.
;
_shelxl_version_number 2013-4

loop_
_space_group_symop_operation_xyz
'x, y, z'
'-x+1/4, -y+1/4, z'
'x, -y+1/4, -z+1/4'
'-x+1/4, y, -z+1/4'
'y, z, x'
'-y+1/4, -z+1/4, x'
'y, -z+1/4, -x+1/4'
'-y+1/4, z, -x+1/4'
'z, x, y'
'-z+1/4, x, -y+1/4'
'-z+1/4, -x+1/4, y'
'z, -x+1/4, -y+1/4'
'x, y+1/2, z+1/2'
'-x+1/4, -y+3/4, z+1/2'
'x, -y+3/4, -z+3/4'
'-x+1/4, y+1/2, -z+3/4'
'y, z+1/2, x+1/2'
'-y+1/4, -z+3/4, x+1/2'
'y, -z+3/4, -x+3/4'
'-y+1/4, z+1/2, -x+3/4'
'z, x+1/2, y+1/2'
'-z+1/4, x+1/2, -y+3/4'
'-z+1/4, -x+3/4, y+1/2'
'z, -x+3/4, -y+3/4'
'x+1/2, y, z+1/2'
'-x+3/4, -y+1/4, z+1/2'
'x+1/2, -y+1/4, -z+3/4'
'-x+3/4, y, -z+3/4'
'y+1/2, z, x+1/2'
'-y+3/4, -z+1/4, x+1/2'
'y+1/2, -z+1/4, -x+3/4'
'-y+3/4, z, -x+3/4'
'z+1/2, x, y+1/2'
'-z+3/4, x, -y+3/4'
'-z+3/4, -x+1/4, y+1/2'
'z+1/2, -x+1/4, -y+3/4'
'x+1/2, y+1/2, z'
'-x+3/4, -y+3/4, z'
'x+1/2, -y+3/4, -z+1/4'
'-x+3/4, y+1/2, -z+1/4'
'y+1/2, z+1/2, x'
'-y+3/4, -z+3/4, x'
'y+1/2, -z+3/4, -x+1/4'
'-y+3/4, z+1/2, -x+1/4'
'z+1/2, x+1/2, y'
'-z+3/4, x+1/2, -y+1/4'
'-z+3/4, -x+3/4, y'
'z+1/2, -x+3/4, -y+1/4'
'-x, -y, -z'
'x-1/4, y-1/4, -z'
'-x, y-1/4, z-1/4'
'x-1/4, -y, z-1/4'
'-y, -z, -x'
'y-1/4, z-1/4, -x'
'-y, z-1/4, x-1/4'
'y-1/4, -z, x-1/4'
'-z, -x, -y'
'z-1/4, -x, y-1/4'
'z-1/4, x-1/4, -y'
'-z, x-1/4, y-1/4'
'-x, -y+1/2, -z+1/2'
'x-1/4, y+1/4, -z+1/2'
'-x, y+1/4, z+1/4'
'x-1/4, -y+1/2, z+1/4'
'-y, -z+1/2, -x+1/2'
'y-1/4, z+1/4, -x+1/2'
'-y, z+1/4, x+1/4'
'y-1/4, -z+1/2, x+1/4'
'-z, -x+1/2, -y+1/2'
'z-1/4, -x+1/2, y+1/4'
'z-1/4, x+1/4, -y+1/2'
'-z, x+1/4, y+1/4'
'-x+1/2, -y, -z+1/2'
'x+1/4, y-1/4, -z+1/2'
'-x+1/2, y-1/4, z+1/4'
'x+1/4, -y, z+1/4'
'-y+1/2, -z, -x+1/2'
'y+1/4, z-1/4, -x+1/2'
'-y+1/2, z-1/4, x+1/4'
'y+1/4, -z, x+1/4'
'-z+1/2, -x, -y+1/2'
'z+1/4, -x, y+1/4'
'z+1/4, x-1/4, -y+1/2'
'-z+1/2, x-1/4, y+1/4'
'-x+1/2, -y+1/2, -z'
'x+1/4, y+1/4, -z'
'-x+1/2, y+1/4, z-1/4'
'x+1/4, -y+1/2, z-1/4'
'-y+1/2, -z+1/2, -x'
'y+1/4, z+1/4, -x'
'-y+1/2, z+1/4, x-1/4'
'y+1/4, -z+1/2, x-1/4'
'-z+1/2, -x+1/2, -y'
'z+1/4, -x+1/2, y-1/4'
'z+1/4, x+1/4, -y'
'-z+1/2, x+1/4, y-1/4'

loop_
_atom_site_label
_atom_site_type_symbol
_atom_site_fract_x
_atom_site_fract_y
_atom_site_fract_z
_atom_site_U_iso_or_equiv
_atom_site_adp_type
_atom_site_occupancy
_atom_site_site_symmetry_order
_atom_site_calc_flag
_atom_site_refinement_flags_posn
_atom_site_refinement_flags_adp
_atom_site_refinement_flags_occupancy
_atom_site_disorder_assembly
_atom_site_disorder_group
Zn1 Zn 0.58820(2) 0.58820(2) 0.08820(2) 0.1709(14) Uani 1 3 d S T P . .
Zn2 Zn 0.66170(3) 0.66170(3) -0.33830(3) 0.1806(13) Uani 1 3 d S T P . .
O1 O 0.6250 0.6250 0.1250 0.138(3) Uani 1 12 d S T P . .
O2 O 0.5990(2) 0.5991(2) 0.0264(2) 0.228(3) Uani 1 1 d . . . . .
O3 O 0.6250 0.6250 -0.3750 0.139(3) Uani 1 12 d S T P . .
O4 O 0.6498(2) 0.6501(2) -0.2775(2) 0.250(3) Uani 1 1 d . . . . .
C1 C 0.6250 0.6250 0.0115 0.192(4) Uiso 1 2 d S . P . .
C2 C 0.6250 0.6250 -0.0496 0.277(8) Uiso 1 2 d S . P . .
C3 C 0.5877 0.5923 -0.0659 0.451(17) Uiso 1 1 d . . . . .
C4 C 0.5976 0.6031 -0.1283 0.325(8) Uiso 1 1 d . . . . .
C5 C 0.5909 0.5925 -0.1819 0.464(17) Uiso 1 1 d . . . . .
C6 C 0.6250 0.6250 -0.2003 0.317(11) Uiso 1 2 d S . P . .
C7 C 0.6250 0.6250 -0.2615 0.211(5) Uiso 1 2 d S . P . .
C8 C 0.6305 0.6139 -0.1192 0.47(5) Uiso 0.25 1 d . . P . .

loop_
_atom_site_aniso_label
_atom_site_aniso_U_11
_atom_site_aniso_U_22
_atom_site_aniso_U_33
_atom_site_aniso_U_23
_atom_site_aniso_U_13
_atom_site_aniso_U_12
Zn1 0.1709(14) 0.1709(14) 0.1709(14) -0.0112(3) -0.0112(3) -0.0112(3)
Zn2 0.1806(13) 0.1806(13) 0.1806(13) -0.0073(4) -0.0073(4) -0.0073(4)
O1 0.138(3) 0.138(3) 0.138(3) 0.000 0.000 0.000
O2 0.248(5) 0.255(5) 0.182(4) -0.018(4) -0.020(4) 0.003(5)
O3 0.139(3) 0.139(3) 0.139(3) 0.000 0.000 0.000
O4 0.290(6) 0.272(5) 0.189(4) -0.017(4) -0.016(4) -0.041(6)

loop_
_atom_type_symbol
_atom_type_description
_atom_type_scat_dispersion_real
_atom_type_scat_dispersion_imag
_atom_type_scat_source
C C 0.0033 0.0016 'International Tables Vol C Tables 4.2.6.8 and 6.1.1.4'
H H 0.0000 0.0000 'International Tables Vol C Tables 4.2.6.8 and 6.1.1.4'
O O 0.0106 0.0060 'International Tables Vol C Tables 4.2.6.8 and 6.1.1.4'
Zn Zn 0.2839 1.4301 'International Tables Vol C Tables 4.2.6.8 and 6.1.1.4'

loop_
_geom_angle_atom_site_label_1
_geom_angle_atom_site_label_2
_geom_angle_atom_site_label_3
_geom_angle
_geom_angle_site_symmetry_1
_geom_angle_site_symmetry_3
_geom_angle_publ_flag
O2 Zn1 O2 107.6(2) . 33_554 ?
O2 Zn1 O2 107.6(2) . 17_554 ?
O2 Zn1 O2 107.6(2) 33_554 17_554 ?
O2 Zn1 O1 111.3(2) . . ?
O2 Zn1 O1 111.3(2) 33_554 . ?
O2 Zn1 O1 111.3(2) 17_554 . ?
O2 Zn1 Zn1 124.4(2) . 3_565 ?
O2 Zn1 Zn1 76.0(2) 33_554 3_565 ?
O2 Zn1 Zn1 124.5(2) 17_554 3_565 ?
O1 Zn1 Zn1 35.3 . 3_565 ?
O2 Zn1 Zn1 124.5(2) . 4_655 ?
O2 Zn1 Zn1 124.4(2) 33_554 4_655 ?
O2 Zn1 Zn1 76.0(2) 17_554 4_655 ?
O1 Zn1 Zn1 35.3 . 4_655 ?
Zn1 Zn1 Zn1 60.0 3_565 4_655 ?
O2 Zn1 Zn1 76.1(2) . 2_665 ?
O2 Zn1 Zn1 124.5(2) 33_554 2_665 ?
O2 Zn1 Zn1 124.4(2) 17_554 2_665 ?
O1 Zn1 Zn1 35.3 . 2_665 ?
Zn1 Zn1 Zn1 60.0 3_565 2_665 ?
Zn1 Zn1 Zn1 60.0 4_655 2_665 ?
O4 Zn2 O4 109.0(2) 5_564 9_654 ?
O4 Zn2 O4 109.0(2) 5_564 . ?
O4 Zn2 O4 109.0(2) 9_654 . ?
O4 Zn2 O3 110.0(2) 5_564 . ?
O4 Zn2 O3 110.0(2) 9_654 . ?
O4 Zn2 O3 110.0(2) . . ?
O4 Zn2 Zn2 123.5(2) 5_564 2_665 ?
O4 Zn2 Zn2 123.3(2) 9_654 2_665 ?
O4 Zn2 Zn2 74.7(2) . 2_665 ?
O3 Zn2 Zn2 35.3 . 2_665 ?
O4 Zn2 Zn2 74.7(2) 5_564 4_654 ?
O4 Zn2 Zn2 123.5(2) 9_654 4_654 ?
O4 Zn2 Zn2 123.3(2) . 4_654 ?
O3 Zn2 Zn2 35.3 . 4_654 ?
Zn2 Zn2 Zn2 60.0 2_665 4_654 ?
O4 Zn2 Zn2 123.3(2) 5_564 3_564 ?
O4 Zn2 Zn2 74.7(2) 9_654 3_564 ?
O4 Zn2 Zn2 123.5(2) . 3_564 ?
O3 Zn2 Zn2 35.3 . 3_564 ?
Zn2 Zn2 Zn2 60.0 2_665 3_564 ?
Zn2 Zn2 Zn2 60.0 4_654 3_564 ?
Zn1 O1 Zn1 109.5 4_655 3_565 ?
Zn1 O1 Zn1 109.5 4_655 2_665 ?
Zn1 O1 Zn1 109.5 3_565 2_665 ?
Zn1 O1 Zn1 109.5 4_655 . ?
Zn1 O1 Zn1 109.5 3_565 . ?
Zn1 O1 Zn1 109.5 2_665 . ?
C1 O2 Zn1 126.0(4) . . ?
Zn2 O3 Zn2 109.5 . 4_654 ?
Zn2 O3 Zn2 109.5 . 3_564 ?
Zn2 O3 Zn2 109.5 4_654 3_564 ?
Zn2 O3 Zn2 109.5 . 2_665 ?
Zn2 O3 Zn2 109.5 4_654 2_665 ?
Zn2 O3 Zn2 109.471(1) 3_564 2_665 ?
C7 O4 Zn2 129.8(5) . . ?
O2 C1 O2 135.9(5) 2_665 . ?
O2 C1 C2 112.1(3) 2_665 . ?
O2 C1 C2 112.1(3) . . ?
C3 C2 C3 143.6 2_665 . ?
C3 C2 C1 108.2 2_665 . ?
C3 C2 C1 108.2 . . ?
C2 C3 C4 95.1 . . ?
C8 C4 C8 37.1 . 2_665 ?
C8 C4 C5 114.7 . . ?
C8 C4 C5 116.115(1) 2_665 . ?
C8 C4 C3 86.9 . . ?
C8 C4 C3 90.123(1) 2_665 . ?
C5 C4 C3 153.711(1) . . ?
C6 C5 C4 98.535(1) . . ?
C5 C6 C5 137.3 2_665 . ?
C5 C6 C7 111.3 2_665 . ?
C5 C6 C7 111.3 . . ?
O4 C7 O4 131.1(6) . 2_665 ?
O4 C7 C6 114.5(3) . . ?
O4 C7 C6 114.5(3) 2_665 . ?
C8 C8 C4 82.065(1) 2_665 . ?
C8 C8 C4 60.802(2) 2_665 2_665 ?
C4 C8 C4 133.113(1) . 2_665 ?

loop_
_geom_bond_atom_site_label_1
_geom_bond_atom_site_label_2
_geom_bond_distance
_geom_bond_site_symmetry_2
_geom_bond_publ_flag
Zn1 O2 1.925(7) . ?
Zn1 O2 1.925(7) 33_554 ?
Zn1 O2 1.925(7) 17_554 ?
Zn1 O1 1.9263(14) . ?
Zn1 Zn1 3.146(2) 3_565 ?
Zn1 Zn1 3.146(2) 4_655 ?
Zn1 Zn1 3.146(2) 2_665 ?
Zn2 O4 1.904(7) 5_564 ?
Zn2 O4 1.904(7) 9_654 ?
Zn2 O4 1.904(7) . ?
Zn2 O3 1.9209(15) . ?
Zn2 Zn2 3.137(2) 2_665 ?
Zn2 Zn2 3.137(2) 4_654 ?
Zn2 Zn2 3.137(2) 3_564 ?
O1 Zn1 1.9262(14) 4_655 ?
O1 Zn1 1.9262(14) 3_565 ?
O1 Zn1 1.9262(14) 2_665 ?
O2 C1 1.197(8) . ?
O3 Zn2 1.9210(15) 4_654 ?
O3 Zn2 1.9210(15) 3_564 ?
O3 Zn2 1.9210(15) 2_665 ?
O4 C7 1.170(9) . ?
C1 O2 1.196(8) 2_665 ?
C1 C2 1.8467(6) . ?
C2 C3 1.5777(5) 2_665 ?
C2 C3 1.5785(5) . ?
C3 C4 1.9367(6) . ?
C4 C8 1.0821(4) . ?
C4 C8 1.2276(4) 2_665 ?
C4 C5 1.6634(6) . ?
C5 C6 1.5289(5) . ?
C6 C5 1.5282(5) 2_665 ?
C6 C7 1.8496(6) . ?
C7 O4 1.171(9) 2_665 ?
C8 C8 0.7481(3) 2_665 ?
C8 C4 1.2277(4) 2_665 ?

loop_
_platon_squeeze_void_nr
_platon_squeeze_void_average_x
_platon_squeeze_void_average_y
_platon_squeeze_void_average_z
_platon_squeeze_void_volume
_platon_squeeze_void_count_electrons
_platon_squeeze_void_content
1 0.007 -0.017 0.003 17854 1185 ' '
